data_1564070
loop_
_publ_author_name
'Ogawa, Shiori'
'Chattopadhyay, Swarup'
'Tanaka, Yuya'
'Ohto, Tatsuhiko'
'Tada, Tomofumi'
'Tada, Hirokazu'
'Fujii, Shintaro'
'Nishino, Tomoaki'
'Akita, Munetaka'

_publ_section_title
;
 Control of Dominant Conduction Orbitals by Peripheral Substituents in
 Paddle-Wheel Diruthenium Alkynyl Molecular Junctions
;
_journal_name_full 'Chemical Science'
_journal_paper_doi 10.1039/D1SC02407H
_journal_year 2021
_chemical_formula_moiety 'C70 H58 N8 Ru2 S2'
_chemical_formula_sum 'C70 H58 N8 Ru2 S2'
_chemical_formula_weight 1277.50
_space_group_crystal_system monoclinic
_space_group_IT_number 15
_space_group_name_Hall '-C 2yc'
_space_group_name_H-M_alt 'C 1 2/c 1'
_atom_sites_solution_hydrogens geom
_audit_creation_date 2020-10-06
_audit_creation_method
;
Olex2 1.2
(compiled May 18 2018 14:05:52 for OlexSys, GUI svn.r5506)
;
_audit_update_record
;
2021-01-19 deposited with the CCDC.	2021-07-02 downloaded from the CCDC.
;
_cell_angle_alpha 90
_cell_angle_beta 104.800(2)
_cell_angle_gamma 90
_cell_formula_units_Z 4
_cell_length_a 24.1130(4)
_cell_length_b 15.1675(3)
_cell_length_c 16.6699(3)
_cell_measurement_reflns_used 22488
_cell_measurement_temperature 93(2)
_cell_measurement_theta_max 74.5160
_cell_measurement_theta_min 3.4340
_cell_volume 5894.48(19)
_computing_cell_refinement 'CrysAlisPro 1.171.40.68a (Rigaku OD, 2019)'
_computing_data_collection 'CrysAlisPro 1.171.40.68a (Rigaku OD, 2019)'
_computing_data_reduction 'CrysAlisPro 1.171.40.68a (Rigaku OD, 2019)'
_computing_molecular_graphics 'Olex2 (Dolomanov et al., 2009)'
_computing_publication_material 'Olex2 (Dolomanov et al., 2009)'
_computing_structure_refinement 'ShelXL (Sheldrick, 2015)'
_computing_structure_solution 'ShelXT (Sheldrick, 2015)'
_diffrn_ambient_temperature 93(2)
_diffrn_detector 'Hybrid Pixel Array Detector'
_diffrn_detector_area_resol_mean 10.0000
_diffrn_detector_type HyPix
_diffrn_measured_fraction_theta_full 0.998
_diffrn_measured_fraction_theta_max 0.969
_diffrn_measurement_details
;
List of Runs (angles in degrees, time in seconds):

  # Type    Start    End  Width  t~exp~   \w     \q     \k     \f   Frames
#--------------------------------------------------------------------------
  1  \w     13.00  72.00   0.50    0.05    --   42.05  77.00  60.00  118
  2  \w     13.00 116.00   0.50    0.05    --   42.05  77.00 -60.00  206
  3  \w     13.00 116.00   0.50    0.05    --   42.05  77.00-180.00  206
  4  \w    -35.00  44.00   0.50    0.05    --   42.05 -37.00-180.00  158
  5  \w    -38.00  28.00   0.50    0.05    --   42.05 -19.00  60.00  132
  6  \w     89.00 178.00   0.50    0.18    --  106.13 104.00  41.00  178
  7  \w     83.00 178.00   0.50    0.18    --  106.13  61.00   0.00  190
  8  \w     84.00 178.00   0.50    0.18    --  106.13  45.00  30.00  188
  9  \w     83.00 178.00   0.50    0.18    --  106.13  30.00 150.00  190
 10  \w     32.00  73.00   0.50    0.18    --  106.13 -61.00  60.00   82
 11  \w     32.00 108.00   0.50    0.18    --  106.13 -77.00 -60.00  152
 12  \w     32.00  73.00   0.50    0.18    --  106.13 -61.00 -90.00   82
 13  \w     32.00  73.00   0.50    0.18    --  106.13 -61.00 -60.00   82
 14  \w      2.00  84.00   0.50    0.05    --   42.05-104.00 -59.00  164
 15  \w     31.00 106.00   0.50    0.18    --  106.13-104.00 -59.00  150
 16  \w    -24.00  39.00   0.50    0.05    --  -42.05  19.00 -60.00  126
 17  \w    -24.00  39.00   0.50    0.05    --  -42.05  19.00  30.00  126
 18  \w    -69.00 -28.00   0.50    0.18    -- -102.00  61.00  30.00   82
 19  \w    -69.00 -28.00   0.50    0.18    -- -102.00  61.00  60.00   82
 20  \w    -69.00 -28.00   0.50    0.18    -- -102.00  61.00 -90.00   82
 21  \w    -69.00 -28.00   0.50    0.18    -- -102.00  61.00-150.00   82
 22  \w    -84.00   2.00   0.50    0.05    --  -42.05 104.00  41.00  172
 23  \w   -106.00 -27.00   0.50    0.18    -- -102.00 104.00  41.00  158
 24  \w   -175.00 -85.00   0.50    0.18    -- -102.00-104.00 -59.00  180
;
_diffrn_measurement_device 'four-circle diffractometer'
_diffrn_measurement_device_type 'XtaLAB Synergy R, DW system, HyPix'
_diffrn_measurement_method '\w scans'
_diffrn_orient_matrix_type 'CrysAlisPro convention (1999,Acta A55,543-557)'
_diffrn_orient_matrix_UB_11 -0.0099711000
_diffrn_orient_matrix_UB_12 0.0968049000
_diffrn_orient_matrix_UB_13 -0.0277956000
_diffrn_orient_matrix_UB_21 0.0347036000
_diffrn_orient_matrix_UB_22 -0.0148550000
_diffrn_orient_matrix_UB_23 -0.0646356000
_diffrn_orient_matrix_UB_31 -0.0553393000
_diffrn_orient_matrix_UB_32 -0.0268462000
_diffrn_orient_matrix_UB_33 -0.0647644000
_diffrn_radiation_monochromator mirror
_diffrn_radiation_probe x-ray
_diffrn_radiation_type CuK\a
_diffrn_radiation_wavelength 1.54184
_diffrn_reflns_av_R_equivalents 0.0354
_diffrn_reflns_av_unetI/netI 0.0209
_diffrn_reflns_Laue_measured_fraction_full 0.998
_diffrn_reflns_Laue_measured_fraction_max 0.969
_diffrn_reflns_limit_h_max 29
_diffrn_reflns_limit_h_min -30
_diffrn_reflns_limit_k_max 18
_diffrn_reflns_limit_k_min -17
_diffrn_reflns_limit_l_max 20
_diffrn_reflns_limit_l_min -20
_diffrn_reflns_number 28645
_diffrn_reflns_point_group_measured_fraction_full 0.998
_diffrn_reflns_point_group_measured_fraction_max 0.969
_diffrn_reflns_theta_full 67.684
_diffrn_reflns_theta_max 74.820
_diffrn_reflns_theta_min 3.476
_diffrn_source 'Rotating-anode X-ray tube'
_diffrn_source_type 'Rigaku (Cu) X-ray Source'
_exptl_absorpt_coefficient_mu 5.202
_exptl_absorpt_correction_T_max 0.458
_exptl_absorpt_correction_T_min 0.451
_exptl_absorpt_correction_type multi-scan
_exptl_absorpt_process_details
;
CrysAlisPro 1.171.40.68a (Rigaku Oxford Diffraction, 2019)
Empirical absorption correction using spherical harmonics,
 implemented in SCALE3 ABSPACK scaling algorithm.
;
_exptl_crystal_colour 'dark violet'
_exptl_crystal_colour_modifier dark
_exptl_crystal_colour_primary violet
_exptl_crystal_density_diffrn 1.440
_exptl_crystal_description irregular
_exptl_crystal_F_000 2616
_exptl_crystal_size_max 0.2
_exptl_crystal_size_mid 0.15
_exptl_crystal_size_min 0.15
_refine_diff_density_max 0.664
_refine_diff_density_min -0.889
_refine_diff_density_rms 0.078
_refine_ls_extinction_method none
_refine_ls_goodness_of_fit_ref 1.065
_refine_ls_hydrogen_treatment constr
_refine_ls_matrix_type full
_refine_ls_number_parameters 371
_refine_ls_number_reflns 6061
_refine_ls_number_restraints 0
_refine_ls_restrained_S_all 1.065
_refine_ls_R_factor_all 0.0314
_refine_ls_R_factor_gt 0.0307
_refine_ls_shift/su_max 0.004
_refine_ls_shift/su_mean 0.000
_refine_ls_structure_factor_coef Fsqd
_refine_ls_weighting_details 'w=1/[\s^2^(Fo^2^)+(0.0488P)^2^+10.4170P] where P=(Fo^2^+2Fc^2^)/3'
_refine_ls_weighting_scheme calc
_refine_ls_wR_factor_gt 0.0833
_refine_ls_wR_factor_ref 0.0839
_reflns_Friedel_coverage 0.000
_reflns_number_gt 5665
_reflns_number_total 6061
_reflns_threshold_expression 'I > 2\s(I)'
_cod_data_source_file d1sc02407h2.cif
_cod_data_source_block 201006_so85
_cod_database_code 1564070
_shelx_shelxl_version_number 2018/3
_chemical_oxdiff_formula 'Ru S N C H'
_shelx_space_group_comment
;
The symmetry employed for this shelxl refinement is uniquely defined
by the following loop, which should always be used as a source of
symmetry information in preference to the above space-group names.
They are only intended as comments.
;
_shelx_estimated_absorpt_t_max 0.509
_shelx_estimated_absorpt_t_min 0.423
_diffrn_oxdiff_digest_frames
;
01a65b2b01ffc7b21796f166acd14b757100097a5de
;
_reflns_odcompleteness_completeness 99.84
_reflns_odcompleteness_iscentric 1
_reflns_odcompleteness_theta 66.97
_olex2_refinement_description
;
1. Fixed Uiso
 At 1.2 times of:
  All C(H) groups
 At 1.5 times of:
  All C(H,H,H) groups
2.a Aromatic/amide H refined with riding coordinates:
 C7(H7), C13(H13), C20(H20), C25(H25), C15(H15), C19(H19), C9(H9), C10(H10),
 C22(H22), C26(H26), C24(H24), C31(H31), C12(H12), C30(H30), C6(H6), C2(H2),
 C11(H11), C34(H34), C16(H16), C18(H18), C33(H33), C23(H23), C17(H17), C3(H3),
 C4(H4), C5(H5)
2.b Idealised Me refined as rotating group:
 C35(H35A,H35B,H35C)
;
_olex2_submission_special_instructions 'No special instructions were received'
_oxdiff_exptl_absorpt_empirical_details
;
Empirical correction (ABSPACK) includes:
- Absorption correction using spherical harmonics
- Frame scaling
;
_oxdiff_exptl_absorpt_empirical_full_max 1.749
_oxdiff_exptl_absorpt_empirical_full_min 0.495

loop_
_space_group_symop_operation_xyz
'x, y, z'
'-x, y, -z+1/2'
'x+1/2, y+1/2, z'
'-x+1/2, y+1/2, -z+1/2'
'-x, -y, -z'
'x, -y, z-1/2'
'-x+1/2, -y+1/2, -z'
'x+1/2, -y+1/2, z-1/2'

loop_
_atom_site_label
_atom_site_type_symbol
_atom_site_fract_x
_atom_site_fract_y
_atom_site_fract_z
_atom_site_U_iso_or_equiv
_atom_site_adp_type
_atom_site_occupancy
_atom_site_site_symmetry_order
_atom_site_calc_flag
_atom_site_refinement_flags_posn
_atom_site_refinement_flags_adp
_atom_site_refinement_flags_occupancy
_atom_site_disorder_assembly
_atom_site_disorder_group
Ru1 Ru 0.54517(2) 0.73009(2) 0.72402(2) 0.01721(7) Uani 1 1 d . . . . .
S1 S 0.92670(3) 0.69304(5) 0.73320(4) 0.04069(16) Uani 1 1 d . . . . .
N2 N 0.43731(7) 0.62240(12) 0.69512(11) 0.0207(4) Uani 1 1 d . . . . .
N4 N 0.42926(7) 0.81774(12) 0.67489(11) 0.0201(3) Uani 1 1 d . . . . .
N1 N 0.50980(8) 0.65009(12) 0.62844(11) 0.0218(4) Uani 1 1 d . . . . .
N3 N 0.51967(8) 0.83492(12) 0.64873(11) 0.0207(4) Uani 1 1 d . . . . .
C21 C 0.37141(9) 0.85089(14) 0.64626(13) 0.0225(4) Uani 1 1 d . . . . .
C7 C 0.46244(9) 0.60841(14) 0.63470(13) 0.0216(4) Uani 1 1 d . . . . .
H7 H 0.445867 0.566279 0.593346 0.026 Uiso 1 1 calc R . . . .
C14 C 0.55353(9) 0.89334(15) 0.61418(13) 0.0233(4) Uani 1 1 d . . . . .
C13 C 0.39642(11) 0.50424(16) 0.76115(15) 0.0311(5) Uani 1 1 d . . . . .
H13 H 0.430333 0.504113 0.805280 0.037 Uiso 1 1 calc R . . . .
C20 C 0.46451(9) 0.85541(14) 0.63640(13) 0.0217(4) Uani 1 1 d . . . . .
H20 H 0.449445 0.900301 0.597138 0.026 Uiso 1 1 calc R . . . .
C27 C 0.62776(10) 0.72574(13) 0.72734(15) 0.0232(5) Uani 1 1 d . . . . .
C25 C 0.28039(10) 0.85307(17) 0.54413(16) 0.0340(5) Uani 1 1 d . . . . .
H25 H 0.255959 0.831253 0.494044 0.041 Uiso 1 1 calc R . . . .
C15 C 0.59851(10) 0.86161(18) 0.58433(15) 0.0315(5) Uani 1 1 d . . . . .
H15 H 0.604928 0.799936 0.582470 0.038 Uiso 1 1 calc R . . . .
C19 C 0.54413(10) 0.98422(16) 0.61379(16) 0.0314(5) Uani 1 1 d . . . . .
H19 H 0.513799 1.007041 0.634482 0.038 Uiso 1 1 calc R . . . .
C8 C 0.39093(9) 0.56256(14) 0.69549(14) 0.0232(4) Uani 1 1 d . . . . .
C9 C 0.34128(10) 0.56306(15) 0.63135(15) 0.0289(5) Uani 1 1 d . . . . .
H9 H 0.337395 0.603385 0.586649 0.035 Uiso 1 1 calc R . . . .
C10 C 0.29692(11) 0.50404(17) 0.63263(17) 0.0353(5) Uani 1 1 d . . . . .
H10 H 0.263020 0.503877 0.588485 0.042 Uiso 1 1 calc R . . . .
C22 C 0.35217(10) 0.91818(17) 0.68913(15) 0.0323(5) Uani 1 1 d . . . . .
H22 H 0.376739 0.941147 0.738583 0.039 Uiso 1 1 calc R . . . .
C29 C 0.73643(10) 0.71318(15) 0.72735(16) 0.0281(5) Uani 1 1 d . . . . .
C26 C 0.33582(10) 0.81811(15) 0.57401(15) 0.0276(5) Uani 1 1 d . . . . .
H26 H 0.348749 0.772108 0.544601 0.033 Uiso 1 1 calc R . . . .
C24 C 0.26156(10) 0.91883(18) 0.58741(17) 0.0360(6) Uani 1 1 d . . . . .
H24 H 0.223887 0.941803 0.567535 0.043 Uiso 1 1 calc R . . . .
C1 C 0.52562(11) 0.64045(15) 0.55198(14) 0.0271(5) Uani 1 1 d . . . . .
C31 C 0.81005(11) 0.6914(2) 0.65325(17) 0.0387(6) Uani 1 1 d . . . . .
H31 H 0.820209 0.681181 0.602606 0.046 Uiso 1 1 calc R . . . .
C32 C 0.85241(10) 0.69961(17) 0.72654(17) 0.0326(5) Uani 1 1 d . . . . .
C28 C 0.67747(10) 0.71959(15) 0.72868(16) 0.0279(5) Uani 1 1 d . . . . .
C12 C 0.35209(12) 0.44596(17) 0.76213(17) 0.0378(6) Uani 1 1 d . . . . .
H12 H 0.355899 0.405871 0.807003 0.045 Uiso 1 1 calc R . . . .
C30 C 0.75246(11) 0.6983(2) 0.65366(17) 0.0370(6) Uani 1 1 d . . . . .
H30 H 0.723659 0.692735 0.603025 0.044 Uiso 1 1 calc R . . . .
C6 C 0.48496(13) 0.65327(17) 0.47682(15) 0.0380(6) Uani 1 1 d . . . . .
H6 H 0.446531 0.667974 0.476035 0.046 Uiso 1 1 calc R . . . .
C2 C 0.58186(12) 0.61973(17) 0.55237(17) 0.0349(6) Uani 1 1 d . . . . .
H2 H 0.609810 0.611392 0.603469 0.042 Uiso 1 1 calc R . . . .
C11 C 0.30241(11) 0.44589(17) 0.69820(18) 0.0378(6) Uani 1 1 d . . . . .
H11 H 0.272213 0.406075 0.699346 0.045 Uiso 1 1 calc R . . . .
C34 C 0.77999(11) 0.72248(17) 0.80048(17) 0.0334(6) Uani 1 1 d . . . . .
H34 H 0.770277 0.733779 0.851270 0.040 Uiso 1 1 calc R . . . .
C16 C 0.63401(11) 0.9202(2) 0.55725(17) 0.0397(6) Uani 1 1 d . . . . .
H16 H 0.665851 0.898276 0.539599 0.048 Uiso 1 1 calc R . . . .
C18 C 0.57883(11) 1.04139(18) 0.58333(18) 0.0397(6) Uani 1 1 d . . . . .
H18 H 0.571362 1.102956 0.581707 0.048 Uiso 1 1 calc R . . . .
C33 C 0.83683(11) 0.71548(18) 0.79978(17) 0.0344(5) Uani 1 1 d . . . . .
H33 H 0.865772 0.721599 0.850198 0.041 Uiso 1 1 calc R . . . .
C23 C 0.29727(11) 0.95177(19) 0.65988(17) 0.0386(6) Uani 1 1 d . . . . .
H23 H 0.284131 0.997363 0.689504 0.046 Uiso 1 1 calc R . . . .
C17 C 0.62397(11) 1.0094(2) 0.55548(18) 0.0422(7) Uani 1 1 d . . . . .
H17 H 0.647951 1.048694 0.535238 0.051 Uiso 1 1 calc R . . . .
C3 C 0.59705(15) 0.61125(18) 0.47760(19) 0.0469(7) Uani 1 1 d . . . . .
H3 H 0.635440 0.596845 0.477864 0.056 Uiso 1 1 calc R . . . .
C35 C 0.92818(12) 0.6534(2) 0.63231(19) 0.0419(6) Uani 1 1 d . . . . .
H35A H 0.910006 0.696776 0.590223 0.063 Uiso 1 1 calc GR . . . .
H35B H 0.907295 0.597420 0.621305 0.063 Uiso 1 1 calc GR . . . .
H35C H 0.968042 0.644284 0.630312 0.063 Uiso 1 1 calc GR . . . .
C4 C 0.55697(18) 0.62354(19) 0.40341(19) 0.0547(9) Uani 1 1 d . . . . .
H4 H 0.567700 0.617723 0.352653 0.066 Uiso 1 1 calc R . . . .
C5 C 0.50126(17) 0.6443(2) 0.40264(17) 0.0527(9) Uani 1 1 d . . . . .
H5 H 0.473663 0.652546 0.351196 0.063 Uiso 1 1 calc R . . . .

loop_
_atom_site_aniso_label
_atom_site_aniso_U_11
_atom_site_aniso_U_22
_atom_site_aniso_U_33
_atom_site_aniso_U_23
_atom_site_aniso_U_13
_atom_site_aniso_U_12
Ru1 0.01445(10) 0.01755(11) 0.01907(10) -0.00138(5) 0.00323(7) -0.00044(5)
S1 0.0212(3) 0.0591(4) 0.0423(4) 0.0013(3) 0.0091(2) 0.0023(3)
N2 0.0192(8) 0.0182(8) 0.0232(9) 0.0007(7) 0.0025(7) -0.0025(7)
N4 0.0168(8) 0.0205(8) 0.0212(8) 0.0036(7) 0.0015(6) 0.0004(7)
N1 0.0233(9) 0.0211(9) 0.0207(8) -0.0023(7) 0.0051(7) -0.0029(7)
N3 0.0205(8) 0.0198(9) 0.0212(8) 0.0005(7) 0.0043(7) -0.0029(7)
C21 0.0177(10) 0.0240(10) 0.0249(10) 0.0094(8) 0.0035(8) 0.0022(8)
C7 0.0225(10) 0.0188(10) 0.0209(10) -0.0009(8) 0.0011(8) -0.0026(8)
C14 0.0224(10) 0.0244(11) 0.0213(10) 0.0036(8) 0.0025(8) -0.0064(8)
C13 0.0320(12) 0.0284(12) 0.0309(12) 0.0046(9) 0.0041(9) -0.0044(10)
C20 0.0223(10) 0.0204(10) 0.0205(10) 0.0031(8) 0.0019(8) -0.0003(8)
C27 0.0214(11) 0.0215(11) 0.0267(11) -0.0025(8) 0.0063(9) 0.0002(8)
C25 0.0236(11) 0.0338(13) 0.0381(13) 0.0085(10) -0.0038(10) -0.0044(10)
C15 0.0302(12) 0.0351(13) 0.0312(12) 0.0025(10) 0.0115(10) -0.0034(10)
C19 0.0283(11) 0.0273(12) 0.0379(13) 0.0027(10) 0.0074(10) -0.0058(10)
C8 0.0218(10) 0.0187(10) 0.0285(11) -0.0011(8) 0.0056(8) -0.0035(8)
C9 0.0245(11) 0.0250(11) 0.0342(12) 0.0050(9) 0.0022(9) -0.0034(9)
C10 0.0262(11) 0.0330(13) 0.0439(14) 0.0004(11) 0.0037(10) -0.0073(10)
C22 0.0285(12) 0.0368(13) 0.0288(12) 0.0028(10) 0.0020(9) 0.0097(10)
C29 0.0211(11) 0.0243(10) 0.0406(14) 0.0003(10) 0.0108(10) 0.0025(9)
C26 0.0237(11) 0.0243(11) 0.0314(12) 0.0050(9) 0.0007(9) -0.0005(9)
C24 0.0212(11) 0.0401(14) 0.0447(14) 0.0165(11) 0.0051(10) 0.0082(10)
C1 0.0406(13) 0.0204(10) 0.0230(11) -0.0071(8) 0.0130(9) -0.0109(9)
C31 0.0302(13) 0.0490(16) 0.0398(14) -0.0075(12) 0.0142(11) 0.0008(12)
C32 0.0223(11) 0.0310(13) 0.0461(14) 0.0028(11) 0.0116(10) 0.0021(10)
C28 0.0254(12) 0.0239(11) 0.0366(13) -0.0016(9) 0.0122(10) 0.0007(9)
C12 0.0470(15) 0.0276(12) 0.0397(14) 0.0063(10) 0.0127(12) -0.0126(11)
C30 0.0245(12) 0.0468(15) 0.0396(14) -0.0078(12) 0.0080(10) 0.0013(11)
C6 0.0568(16) 0.0308(13) 0.0256(12) -0.0012(10) 0.0092(11) -0.0112(12)
C2 0.0442(14) 0.0285(12) 0.0383(13) -0.0121(10) 0.0220(11) -0.0107(11)
C11 0.0370(13) 0.0293(12) 0.0502(15) -0.0022(11) 0.0166(12) -0.0148(11)
C34 0.0295(13) 0.0371(14) 0.0362(14) 0.0037(10) 0.0128(11) 0.0026(10)
C16 0.0322(13) 0.0518(16) 0.0377(14) 0.0056(12) 0.0136(11) -0.0066(12)
C18 0.0372(13) 0.0290(13) 0.0495(16) 0.0121(11) 0.0046(12) -0.0097(11)
C33 0.0253(12) 0.0411(14) 0.0349(14) 0.0044(11) 0.0044(10) 0.0026(10)
C23 0.0350(13) 0.0441(15) 0.0381(14) 0.0078(12) 0.0116(11) 0.0148(12)
C17 0.0328(13) 0.0476(16) 0.0449(15) 0.0153(13) 0.0075(11) -0.0148(12)
C3 0.0690(19) 0.0312(14) 0.0552(18) -0.0165(12) 0.0428(16) -0.0170(13)
C35 0.0314(13) 0.0461(16) 0.0515(16) -0.0084(13) 0.0167(12) -0.0001(12)
C4 0.104(3) 0.0328(14) 0.0416(16) -0.0132(12) 0.0456(18) -0.0218(16)
C5 0.097(3) 0.0361(15) 0.0238(13) -0.0028(11) 0.0137(14) -0.0176(16)

loop_
_atom_type_symbol
_atom_type_description
_atom_type_scat_dispersion_real
_atom_type_scat_dispersion_imag
_atom_type_scat_source
C C 0.0181 0.0091 'International Tables Vol C Tables 4.2.6.8 and 6.1.1.4'
H H 0.0000 0.0000 'International Tables Vol C Tables 4.2.6.8 and 6.1.1.4'
N N 0.0311 0.0180 'International Tables Vol C Tables 4.2.6.8 and 6.1.1.4'
Ru Ru 0.0552 3.2960 'International Tables Vol C Tables 4.2.6.8 and 6.1.1.4'
S S 0.3331 0.5567 'International Tables Vol C Tables 4.2.6.8 and 6.1.1.4'

loop_
_geom_angle_atom_site_label_1
_geom_angle_atom_site_label_2
_geom_angle_atom_site_label_3
_geom_angle
_geom_angle_site_symmetry_1
_geom_angle_site_symmetry_3
_geom_angle_publ_flag
N2 Ru1 Ru1 80.21(5) 2_656 2_656 ?
N2 Ru1 N4 90.44(7) 2_656 2_656 ?
N4 Ru1 Ru1 80.15(5) 2_656 2_656 ?
N1 Ru1 Ru1 92.47(5) . 2_656 ?
N1 Ru1 N2 90.82(7) . 2_656 ?
N1 Ru1 N4 172.19(7) . 2_656 ?
N1 Ru1 N3 89.00(7) . . ?
N3 Ru1 Ru1 93.46(5) . 2_656 ?
N3 Ru1 N2 173.65(7) . 2_656 ?
N3 Ru1 N4 88.90(7) . 2_656 ?
C27 Ru1 Ru1 159.13(7) . 2_656 ?
C27 Ru1 N2 85.40(8) . 2_656 ?
C27 Ru1 N4 84.95(8) . 2_656 ?
C27 Ru1 N1 102.83(8) . . ?
C27 Ru1 N3 100.83(8) . . ?
C32 S1 C35 102.83(13) . . ?
C7 N2 Ru1 124.16(14) . 2_656 ?
C7 N2 C8 114.23(18) . . ?
C8 N2 Ru1 121.21(14) . 2_656 ?
C21 N4 Ru1 122.92(13) . 2_656 ?
C20 N4 Ru1 124.61(14) . 2_656 ?
C20 N4 C21 112.12(17) . . ?
C7 N1 Ru1 115.01(14) . . ?
C7 N1 C1 116.80(18) . . ?
C1 N1 Ru1 127.80(14) . . ?
C14 N3 Ru1 128.77(14) . . ?
C20 N3 Ru1 114.42(14) . . ?
C20 N3 C14 116.53(18) . . ?
C22 C21 N4 120.4(2) . . ?
C26 C21 N4 119.7(2) . . ?
C26 C21 C22 119.8(2) . . ?
N2 C7 N1 123.62(19) . . ?
N2 C7 H7 118.2 . . ?
N1 C7 H7 118.2 . . ?
C15 C14 N3 120.7(2) . . ?
C15 C14 C19 118.7(2) . . ?
C19 C14 N3 120.5(2) . . ?
C8 C13 H13 120.1 . . ?
C8 C13 C12 119.7(2) . . ?
C12 C13 H13 120.1 . . ?
N4 C20 N3 124.55(19) . . ?
N4 C20 H20 117.7 . . ?
N3 C20 H20 117.7 . . ?
C28 C27 Ru1 177.4(2) . . ?
C26 C25 H25 120.0 . . ?
C24 C25 H25 120.0 . . ?
C24 C25 C26 120.0(2) . . ?
C14 C15 H15 120.1 . . ?
C16 C15 C14 119.8(2) . . ?
C16 C15 H15 120.1 . . ?
C14 C19 H19 119.8 . . ?
C18 C19 C14 120.4(2) . . ?
C18 C19 H19 119.8 . . ?
C13 C8 N2 119.16(19) . . ?
C9 C8 N2 120.7(2) . . ?
C9 C8 C13 120.1(2) . . ?
C8 C9 H9 120.1 . . ?
C8 C9 C10 119.8(2) . . ?
C10 C9 H9 120.1 . . ?
C9 C10 H10 120.0 . . ?
C11 C10 C9 120.0(2) . . ?
C11 C10 H10 120.0 . . ?
C21 C22 H22 119.9 . . ?
C23 C22 C21 120.2(2) . . ?
C23 C22 H22 119.9 . . ?
C30 C29 C28 121.6(2) . . ?
C30 C29 C34 117.9(2) . . ?
C34 C29 C28 120.5(2) . . ?
C21 C26 C25 119.7(2) . . ?
C21 C26 H26 120.1 . . ?
C25 C26 H26 120.1 . . ?
C25 C24 H24 119.9 . . ?
C25 C24 C23 120.3(2) . . ?
C23 C24 H24 119.9 . . ?
C6 C1 N1 120.1(2) . . ?
C2 C1 N1 120.1(2) . . ?
C2 C1 C6 119.8(2) . . ?
C32 C31 H31 120.0 . . ?
C32 C31 C30 120.0(2) . . ?
C30 C31 H31 120.0 . . ?
C31 C32 S1 123.9(2) . . ?
C31 C32 C33 119.2(2) . . ?
C33 C32 S1 116.9(2) . . ?
C27 C28 C29 178.0(3) . . ?
C13 C12 H12 119.7 . . ?
C11 C12 C13 120.5(2) . . ?
C11 C12 H12 119.7 . . ?
C29 C30 H30 119.5 . . ?
C31 C30 C29 121.1(2) . . ?
C31 C30 H30 119.5 . . ?
C1 C6 H6 120.3 . . ?
C1 C6 C5 119.3(3) . . ?
C5 C6 H6 120.3 . . ?
C1 C2 H2 120.1 . . ?
C1 C2 C3 119.7(3) . . ?
C3 C2 H2 120.1 . . ?
C10 C11 C12 119.8(2) . . ?
C10 C11 H11 120.1 . . ?
C12 C11 H11 120.1 . . ?
C29 C34 H34 119.6 . . ?
C33 C34 C29 120.8(3) . . ?
C33 C34 H34 119.6 . . ?
C15 C16 H16 119.4 . . ?
C17 C16 C15 121.2(3) . . ?
C17 C16 H16 119.4 . . ?
C19 C18 H18 119.8 . . ?
C17 C18 C19 120.4(3) . . ?
C17 C18 H18 119.8 . . ?
C32 C33 H33 119.5 . . ?
C34 C33 C32 121.0(2) . . ?
C34 C33 H33 119.5 . . ?
C22 C23 H23 120.0 . . ?
C24 C23 C22 120.0(3) . . ?
C24 C23 H23 120.0 . . ?
C16 C17 C18 119.3(2) . . ?
C16 C17 H17 120.3 . . ?
C18 C17 H17 120.3 . . ?
C2 C3 H3 119.7 . . ?
C4 C3 C2 120.5(3) . . ?
C4 C3 H3 119.7 . . ?
S1 C35 H35A 109.5 . . ?
S1 C35 H35B 109.5 . . ?
S1 C35 H35C 109.5 . . ?
H35A C35 H35B 109.5 . . ?
H35A C35 H35C 109.5 . . ?
H35B C35 H35C 109.5 . . ?
C3 C4 H4 120.0 . . ?
C3 C4 C5 120.0(3) . . ?
C5 C4 H4 120.0 . . ?
C6 C5 H5 119.7 . . ?
C4 C5 C6 120.6(3) . . ?
C4 C5 H5 119.7 . . ?

loop_
_geom_bond_atom_site_label_1
_geom_bond_atom_site_label_2
_geom_bond_distance
_geom_bond_site_symmetry_2
_geom_bond_publ_flag
Ru1 Ru1 2.5414(3) 2_656 ?
Ru1 N2 2.0911(18) 2_656 ?
Ru1 N4 2.1111(17) 2_656 ?
Ru1 N1 2.0110(18) . ?
Ru1 N3 2.0216(18) . ?
Ru1 C27 1.979(2) . ?
S1 C32 1.769(2) . ?
S1 C35 1.795(3) . ?
N2 C7 1.318(3) . ?
N2 C8 1.442(3) . ?
N4 C21 1.444(3) . ?
N4 C20 1.319(3) . ?
N1 C7 1.332(3) . ?
N1 C1 1.428(3) . ?
N3 C14 1.423(3) . ?
N3 C20 1.330(3) . ?
C21 C22 1.392(3) . ?
C21 C26 1.381(3) . ?
C7 H7 0.9500 . ?
C14 C15 1.390(3) . ?
C14 C19 1.397(3) . ?
C13 H13 0.9500 . ?
C13 C8 1.387(3) . ?
C13 C12 1.390(3) . ?
C20 H20 0.9500 . ?
C27 C28 1.197(3) . ?
C25 H25 0.9500 . ?
C25 C26 1.405(3) . ?
C25 C24 1.374(4) . ?
C15 H15 0.9500 . ?
C15 C16 1.387(3) . ?
C19 H19 0.9500 . ?
C19 C18 1.388(3) . ?
C8 C9 1.387(3) . ?
C9 H9 0.9500 . ?
C9 C10 1.399(3) . ?
C10 H10 0.9500 . ?
C10 C11 1.384(4) . ?
C22 H22 0.9500 . ?
C22 C23 1.385(3) . ?
C29 C28 1.431(3) . ?
C29 C30 1.397(4) . ?
C29 C34 1.398(4) . ?
C26 H26 0.9500 . ?
C24 H24 0.9500 . ?
C24 C23 1.385(4) . ?
C1 C6 1.393(4) . ?
C1 C2 1.390(4) . ?
C31 H31 0.9500 . ?
C31 C32 1.383(4) . ?
C31 C30 1.394(4) . ?
C32 C33 1.387(4) . ?
C12 H12 0.9500 . ?
C12 C11 1.385(4) . ?
C30 H30 0.9500 . ?
C6 H6 0.9500 . ?
C6 C5 1.397(4) . ?
C2 H2 0.9500 . ?
C2 C3 1.392(4) . ?
C11 H11 0.9500 . ?
C34 H34 0.9500 . ?
C34 C33 1.378(4) . ?
C16 H16 0.9500 . ?
C16 C17 1.374(4) . ?
C18 H18 0.9500 . ?
C18 C17 1.376(4) . ?
C33 H33 0.9500 . ?
C23 H23 0.9500 . ?
C17 H17 0.9500 . ?
C3 H3 0.9500 . ?
C3 C4 1.374(5) . ?
C35 H35A 0.9800 . ?
C35 H35B 0.9800 . ?
C35 H35C 0.9800 . ?
C4 H4 0.9500 . ?
C4 C5 1.376(5) . ?
C5 H5 0.9500 . ?

loop_
_geom_torsion_atom_site_label_1
_geom_torsion_atom_site_label_2
_geom_torsion_atom_site_label_3
_geom_torsion_atom_site_label_4
_geom_torsion
_geom_torsion_site_symmetry_1
_geom_torsion_site_symmetry_2
_geom_torsion_site_symmetry_3
_geom_torsion_site_symmetry_4
_geom_torsion_publ_flag
Ru1 N2 C7 N1 14.5(3) 2_656 . . . ?
Ru1 N2 C8 C13 -72.4(2) 2_656 . . . ?
Ru1 N2 C8 C9 107.4(2) 2_656 . . . ?
Ru1 N4 C21 C22 77.6(2) 2_656 . . . ?
Ru1 N4 C21 C26 -105.1(2) 2_656 . . . ?
Ru1 N4 C20 N3 9.1(3) 2_656 . . . ?
Ru1 N1 C7 N2 5.0(3) . . . . ?
Ru1 N1 C1 C6 -123.7(2) . . . . ?
Ru1 N1 C1 C2 55.2(3) . . . . ?
Ru1 N3 C14 C15 40.3(3) . . . . ?
Ru1 N3 C14 C19 -136.17(19) . . . . ?
Ru1 N3 C20 N4 6.2(3) . . . . ?
S1 C32 C33 C34 179.4(2) . . . . ?
N2 C8 C9 C10 179.6(2) . . . . ?
N4 C21 C22 C23 177.8(2) . . . . ?
N4 C21 C26 C25 -177.2(2) . . . . ?
N1 C1 C6 C5 179.5(2) . . . . ?
N1 C1 C2 C3 -179.4(2) . . . . ?
N3 C14 C15 C16 -174.6(2) . . . . ?
N3 C14 C19 C18 177.2(2) . . . . ?
C21 N4 C20 N3 -177.5(2) . . . . ?
C21 C22 C23 C24 -0.5(4) . . . . ?
C7 N2 C8 C13 114.5(2) . . . . ?
C7 N2 C8 C9 -65.6(3) . . . . ?
C7 N1 C1 C6 48.7(3) . . . . ?
C7 N1 C1 C2 -132.4(2) . . . . ?
C14 N3 C20 N4 -168.2(2) . . . . ?
C14 C15 C16 C17 -3.2(4) . . . . ?
C14 C19 C18 C17 -2.0(4) . . . . ?
C13 C8 C9 C10 -0.6(4) . . . . ?
C13 C12 C11 C10 0.3(4) . . . . ?
C20 N4 C21 C22 -95.9(2) . . . . ?
C20 N4 C21 C26 81.4(3) . . . . ?
C20 N3 C14 C15 -146.1(2) . . . . ?
C20 N3 C14 C19 37.4(3) . . . . ?
C25 C24 C23 C22 -0.2(4) . . . . ?
C15 C14 C19 C18 0.6(4) . . . . ?
C15 C16 C17 C18 1.9(4) . . . . ?
C19 C14 C15 C16 1.9(4) . . . . ?
C19 C18 C17 C16 0.7(4) . . . . ?
C8 N2 C7 N1 -172.7(2) . . . . ?
C8 C13 C12 C11 -0.2(4) . . . . ?
C8 C9 C10 C11 0.6(4) . . . . ?
C9 C10 C11 C12 -0.5(4) . . . . ?
C22 C21 C26 C25 0.1(3) . . . . ?
C29 C34 C33 C32 0.4(4) . . . . ?
C26 C21 C22 C23 0.6(4) . . . . ?
C26 C25 C24 C23 0.9(4) . . . . ?
C24 C25 C26 C21 -0.8(4) . . . . ?
C1 N1 C7 N2 -168.4(2) . . . . ?
C1 C6 C5 C4 -0.4(4) . . . . ?
C1 C2 C3 C4 0.3(4) . . . . ?
C31 C32 C33 C34 0.5(4) . . . . ?
C32 C31 C30 C29 -0.1(5) . . . . ?
C28 C29 C30 C31 -179.5(2) . . . . ?
C28 C29 C34 C33 179.3(2) . . . . ?
C12 C13 C8 N2 -179.8(2) . . . . ?
C12 C13 C8 C9 0.4(4) . . . . ?
C30 C29 C34 C33 -1.2(4) . . . . ?
C30 C31 C32 S1 -179.4(2) . . . . ?
C30 C31 C32 C33 -0.6(4) . . . . ?
C6 C1 C2 C3 -0.5(4) . . . . ?
C2 C1 C6 C5 0.6(4) . . . . ?
C2 C3 C4 C5 -0.1(4) . . . . ?
C34 C29 C30 C31 1.1(4) . . . . ?
C3 C4 C5 C6 0.2(4) . . . . ?
C35 S1 C32 C31 -11.0(3) . . . . ?
C35 S1 C32 C33 170.2(2) . . . . ?
